data_4061757
_journal_name_full Organometallics
_journal_paper_doi 10.1021/om050623r
_journal_year 2005
_chemical_formula_sum 'C54 H42 In2 N4'
_chemical_formula_weight 976.56
_space_group_IT_number 14
_symmetry_cell_setting monoclinic
_symmetry_space_group_name_Hall '-P 2ybc'
_symmetry_space_group_name_H-M 'P 1 21/c 1'
_cell_angle_alpha 90.00
_cell_angle_beta 101.009(9)
_cell_angle_gamma 90.00
_cell_formula_units_Z 2
_cell_length_a 10.226(3)
_cell_length_b 12.212(4)
_cell_length_c 18.225(6)
_cell_measurement_temperature 295(2)
_cell_volume 2234.0(13)
_diffrn_ambient_temperature 295(2)
_exptl_crystal_density_diffrn 1.452
_cod_original_sg_symbol_H-M 'P 21/c'
_cod_database_code 4061757

loop_
_symmetry_equiv_pos_as_xyz
'x, y, z'
'-x, y+1/2, -z+1/2'
'-x, -y, -z'
'x, -y-1/2, z-1/2'

loop_
_atom_site_label
_atom_site_type_symbol
_atom_site_fract_x
_atom_site_fract_y
_atom_site_fract_z
_atom_site_U_iso_or_equiv
_atom_site_adp_type
_atom_site_occupancy
_atom_site_symmetry_multiplicity
_atom_site_calc_flag
_atom_site_refinement_flags
_atom_site_disorder_assembly
_atom_site_disorder_group
In1 In 0.57248(2) 0.84473(2) 0.527247(14) 0.05354(11) Uani 1 1 d . . .
N1 N 0.6276(3) 0.9586(3) 0.44336(15) 0.0543(8) Uani 1 1 d . . .
N2 N 0.5737(3) 1.0591(3) 0.42217(16) 0.0559(8) Uani 1 1 d . . .
C1 C 0.7408(4) 0.9479(4) 0.4154(2) 0.0586(10) Uani 1 1 d . . .
C2 C 0.7613(4) 1.0406(4) 0.3769(2) 0.0691(11) Uani 1 1 d . . .
H2 H 0.8322 1.0548 0.3530 0.083 Uiso 1 1 calc R . .
C3 C 0.6548(4) 1.1091(3) 0.3809(2) 0.0580(10) Uani 1 1 d . . .
C4 C 0.8238(4) 0.8475(4) 0.4261(2) 0.0631(10) Uani 1 1 d . . .
C5 C 0.7699(4) 0.7437(4) 0.4175(3) 0.0768(13) Uani 1 1 d . . .
H5 H 0.6783 0.7352 0.4029 0.092 Uiso 1 1 calc R . .
C6 C 0.8507(5) 0.6524(4) 0.4305(3) 0.0912(15) Uani 1 1 d . . .
H6 H 0.8129 0.5829 0.4266 0.109 Uiso 1 1 calc R . .
C7 C 0.9843(6) 0.6635(5) 0.4487(3) 0.1033(17) Uani 1 1 d . . .
H7 H 1.0381 0.6016 0.4573 0.124 Uiso 1 1 calc R . .
C8 C 1.0407(4) 0.7647(6) 0.4545(3) 0.0947(16) Uani 1 1 d . . .
H8 H 1.1330 0.7715 0.4656 0.114 Uiso 1 1 calc R . .
C9 C 0.9625(4) 0.8573(4) 0.4442(2) 0.0792(13) Uani 1 1 d . . .
H9 H 1.0018 0.9262 0.4493 0.095 Uiso 1 1 calc R . .
C10 C 0.6276(5) 1.2183(4) 0.3488(2) 0.0679(11) Uani 1 1 d . . .
C11 C 0.7320(5) 1.2912(5) 0.3530(3) 0.0869(14) Uani 1 1 d . . .
H11 H 0.8174 1.2716 0.3769 0.104 Uiso 1 1 calc R . .
C12 C 0.7077(9) 1.3935(6) 0.3211(4) 0.121(2) Uani 1 1 d . . .
H12 H 0.7781 1.4423 0.3230 0.145 Uiso 1 1 calc R . .
C13 C 0.5848(10) 1.4244(5) 0.2874(4) 0.128(3) Uani 1 1 d . . .
H13 H 0.5707 1.4951 0.2686 0.153 Uiso 1 1 calc R . .
C14 C 0.4807(7) 1.3530(6) 0.2805(3) 0.1078(19) Uani 1 1 d . . .
H14 H 0.3960 1.3736 0.2559 0.129 Uiso 1 1 calc R . .
C15 C 0.5041(5) 1.2479(4) 0.3112(2) 0.0773(13) Uani 1 1 d . . .
H15 H 0.4346 1.1977 0.3060 0.093 Uiso 1 1 calc R . .
C16 C 0.7500(3) 0.8424(4) 0.6109(2) 0.0618(10) Uani 1 1 d . . .
C17 C 0.7986(5) 0.9389(5) 0.6435(3) 0.1064(18) Uani 1 1 d . . .
H17 H 0.7604 1.0049 0.6252 0.128 Uiso 1 1 calc R . .
C18 C 0.9036(6) 0.9385(8) 0.7031(4) 0.172(5) Uani 1 1 d . . .
H18 H 0.9346 1.0044 0.7255 0.206 Uiso 1 1 calc R . .
C19 C 0.9607(6) 0.8464(11) 0.7288(4) 0.177(6) Uani 1 1 d . . .
H19 H 1.0315 0.8483 0.7693 0.213 Uiso 1 1 calc R . .
C20 C 0.9188(6) 0.7481(8) 0.6978(5) 0.172(4) Uani 1 1 d . . .
H20 H 0.9584 0.6830 0.7169 0.206 Uiso 1 1 calc R . .
C21 C 0.8146(5) 0.7487(5) 0.6364(3) 0.118(2) Uani 1 1 d . . .
H21 H 0.7883 0.6830 0.6121 0.142 Uiso 1 1 calc R . .
C22 C 0.4448(3) 0.7270(3) 0.46263(19) 0.0490(9) Uani 1 1 d . . .
C23 C 0.3948(3) 0.7475(4) 0.3877(2) 0.0639(11) Uani 1 1 d . . .
H23 H 0.4157 0.8133 0.3670 0.077 Uiso 1 1 calc R . .
C24 C 0.3151(4) 0.6731(4) 0.3430(2) 0.0737(13) Uani 1 1 d . . .
H24 H 0.2822 0.6891 0.2930 0.088 Uiso 1 1 calc R . .
C25 C 0.2848(4) 0.5764(4) 0.3724(3) 0.0757(13) Uani 1 1 d . . .
H25 H 0.2327 0.5252 0.3423 0.091 Uiso 1 1 calc R . .
C26 C 0.3308(4) 0.5545(4) 0.4462(2) 0.0711(12) Uani 1 1 d . . .
H26 H 0.3087 0.4886 0.4663 0.085 Uiso 1 1 calc R . .
C27 C 0.4090(4) 0.6282(3) 0.4909(2) 0.0593(11) Uani 1 1 d . . .
H27 H 0.4388 0.6119 0.5412 0.071 Uiso 1 1 calc R . .

loop_
_atom_site_aniso_label
_atom_site_aniso_U_11
_atom_site_aniso_U_22
_atom_site_aniso_U_33
_atom_site_aniso_U_23
_atom_site_aniso_U_13
_atom_site_aniso_U_12
In1 0.04860(15) 0.05677(18) 0.05381(17) -0.00027(17) 0.00612(10) 0.00310(16)
N1 0.0490(17) 0.054(2) 0.061(2) 0.0036(16) 0.0113(15) 0.0070(16)
N2 0.0591(18) 0.056(2) 0.0529(19) -0.0011(16) 0.0115(15) 0.0041(17)
C1 0.053(2) 0.065(3) 0.059(3) -0.006(2) 0.0157(19) 0.003(2)
C2 0.061(3) 0.081(3) 0.072(3) 0.002(3) 0.030(2) -0.004(2)
C3 0.063(2) 0.063(3) 0.049(2) -0.003(2) 0.016(2) -0.006(2)
C4 0.055(2) 0.072(3) 0.064(3) -0.005(3) 0.0167(18) 0.014(3)
C5 0.068(3) 0.073(3) 0.095(3) -0.004(3) 0.028(2) 0.006(3)
C6 0.103(4) 0.072(3) 0.111(4) -0.001(3) 0.051(3) 0.012(3)
C7 0.095(4) 0.102(5) 0.120(4) 0.001(4) 0.038(3) 0.039(4)
C8 0.056(3) 0.128(5) 0.101(4) -0.003(4) 0.019(3) 0.030(3)
C9 0.060(2) 0.092(4) 0.087(3) -0.012(3) 0.017(2) 0.007(3)
C10 0.095(3) 0.066(3) 0.050(3) 0.007(2) 0.031(2) 0.007(3)
C11 0.120(4) 0.078(4) 0.070(3) -0.002(3) 0.038(3) -0.019(3)
C12 0.191(8) 0.086(5) 0.105(5) -0.011(4) 0.077(5) -0.039(5)
C13 0.226(9) 0.071(5) 0.104(5) 0.025(4) 0.078(6) 0.015(6)
C14 0.156(6) 0.104(5) 0.074(3) 0.024(4) 0.047(3) 0.042(4)
C15 0.108(4) 0.067(3) 0.065(3) 0.013(3) 0.037(3) 0.015(3)
C16 0.053(2) 0.074(3) 0.057(2) -0.006(3) 0.0061(17) 0.002(2)
C17 0.069(3) 0.124(5) 0.122(4) -0.046(4) 0.008(3) -0.011(3)
C18 0.071(5) 0.285(12) 0.156(8) -0.138(8) 0.012(4) -0.028(5)
C19 0.054(4) 0.398(18) 0.074(4) -0.023(8) 0.001(3) -0.019(7)
C20 0.091(5) 0.223(10) 0.178(8) 0.105(7) -0.033(5) 0.013(6)
C21 0.086(4) 0.114(5) 0.136(5) 0.025(4) -0.026(3) 0.022(3)
C22 0.042(2) 0.053(2) 0.052(2) 0.0002(19) 0.0099(17) 0.0051(18)
C23 0.058(2) 0.077(3) 0.056(3) 0.012(2) 0.0086(19) -0.007(2)
C24 0.066(3) 0.106(4) 0.047(2) 0.004(3) 0.0041(19) -0.003(3)
C25 0.060(3) 0.085(4) 0.079(3) -0.021(3) 0.006(2) -0.005(2)
C26 0.069(3) 0.060(3) 0.082(3) 0.005(3) 0.011(2) 0.002(2)
C27 0.067(3) 0.054(3) 0.056(3) 0.0013(19) 0.009(2) 0.008(2)

loop_
_geom_bond_atom_site_label_1
_geom_bond_atom_site_label_2
_geom_bond_distance
_geom_bond_site_symmetry_2
_geom_bond_publ_flag
In1 C16 2.137(3) . ?
In1 C22 2.138(4) . ?
In1 N1 2.217(3) . ?
In1 N2 2.233(3) 3_676 ?
N1 C1 1.358(4) . ?
N1 N2 1.371(4) . ?
N2 C3 1.366(5) . ?
N2 In1 2.233(3) 3_676 ?
C1 C2 1.369(5) . ?
C1 C4 1.483(5) . ?
C2 C3 1.386(5) . ?
C3 C10 1.461(6) . ?
C4 C5 1.379(5) . ?
C4 C9 1.398(5) . ?
C5 C6 1.382(6) . ?
C6 C7 1.350(7) . ?
C7 C8 1.360(6) . ?
C8 C9 1.377(6) . ?
C10 C15 1.364(5) . ?
C10 C11 1.381(6) . ?
C11 C12 1.381(8) . ?
C12 C13 1.342(8) . ?
C13 C14 1.364(8) . ?
C14 C15 1.403(6) . ?
C16 C21 1.359(6) . ?
C16 C17 1.369(6) . ?
C17 C18 1.374(8) . ?
C18 C19 1.312(13) . ?
C19 C20 1.360(11) . ?
C20 C21 1.389(7) . ?
C22 C23 1.386(5) . ?
C22 C27 1.389(5) . ?
C23 C24 1.379(5) . ?
C24 C25 1.357(6) . ?
C25 C26 1.364(5) . ?
C26 C27 1.365(5) . ?
